data_4103587
loop_
_publ_author_name
'Bin Hu'
'Meng Meng'
'Zheng Wang'
'Wenting Du'
'John S. Fossey'
'Xinquan Hu'
'Wei-Ping Deng'

_publ_section_title
;
 A Highly Selective Ferrocene-Based Planar Chiral PIP (Fc-PIP) Acyl
 Transfer Catalyst for the Kinetic Resolution of Alcohols
;
_journal_name_full 'Journal of the American Chemical Society'
_journal_page_first 17041
_journal_page_last 17044
_journal_paper_doi 10.1021/ja108238a
_journal_volume 132
_journal_year 2010
_chemical_absolute_configuration ad
_chemical_formula_sum 'C57 H52 Fe N2'
_chemical_formula_weight 820.86
_chemical_name_systematic
; 
 ? 
;
_space_group_IT_number 19
_symmetry_cell_setting orthorhombic
_symmetry_space_group_name_Hall 'P 2ac 2ab'
_symmetry_space_group_name_H-M 'P 21 21 21'
_atom_sites_solution_hydrogens geom
_atom_sites_solution_primary direct
_atom_sites_solution_secondary difmap
_audit_creation_method SHELXL-97
_cell_angle_alpha 90.00
_cell_angle_beta 90.00
_cell_angle_gamma 90.00
_cell_formula_units_Z 4
_cell_length_a 9.6642(7)
_cell_length_b 16.1210(11)
_cell_length_c 29.301(2)
_cell_measurement_reflns_used 4874
_cell_measurement_temperature 293(2)
_cell_measurement_theta_max 56.502
_cell_measurement_theta_min 4.876
_cell_volume 4565.0(6)
_computing_cell_refinement 'Bruker SMART'
_computing_data_collection 'Bruker SMART'
_computing_data_reduction 'Bruker SHELXTL'
_computing_molecular_graphics 'Bruker SHELXTL'
_computing_publication_material 'Bruker SHELXTL'
_computing_structure_refinement 'SHELXL-97 (Sheldrick, 1997)'
_computing_structure_solution 'SHELXS-97 (Sheldrick, 1990)'
_diffrn_ambient_temperature 293(2)
_diffrn_measured_fraction_theta_full 1.000
_diffrn_measured_fraction_theta_max 1.000
_diffrn_measurement_device_type 'CCD area detector'
_diffrn_measurement_method 'phi and omega scans'
_diffrn_radiation_monochromator graphite
_diffrn_radiation_source 'fine-focus sealed tube'
_diffrn_radiation_type MoK\a
_diffrn_radiation_wavelength 0.71073
_diffrn_reflns_av_R_equivalents 0.0620
_diffrn_reflns_av_sigmaI/netI 0.0780
_diffrn_reflns_limit_h_max 9
_diffrn_reflns_limit_h_min -11
_diffrn_reflns_limit_k_max 19
_diffrn_reflns_limit_k_min -19
_diffrn_reflns_limit_l_max 35
_diffrn_reflns_limit_l_min -35
_diffrn_reflns_number 24289
_diffrn_reflns_theta_full 25.50
_diffrn_reflns_theta_max 25.50
_diffrn_reflns_theta_min 1.88
_exptl_absorpt_coefficient_mu 0.370
_exptl_absorpt_correction_T_max 1.00000
_exptl_absorpt_correction_T_min 0.71995
_exptl_absorpt_correction_type empirical
_exptl_absorpt_process_details sadabs
_exptl_crystal_colour red
_exptl_crystal_density_diffrn 1.194
_exptl_crystal_density_method 'not measured'
_exptl_crystal_description prismatic
_exptl_crystal_F_000 1736
_exptl_crystal_size_max 0.311
_exptl_crystal_size_mid 0.207
_exptl_crystal_size_min 0.186
_refine_diff_density_max 0.836
_refine_diff_density_min -0.253
_refine_diff_density_rms 0.070
_refine_ls_abs_structure_details 'Flack H D (1983), Acta Cryst. A39, 876-881'
_refine_ls_abs_structure_Flack 0.05(2)
_refine_ls_extinction_method none
_refine_ls_goodness_of_fit_ref 1.017
_refine_ls_hydrogen_treatment constr
_refine_ls_matrix_type full
_refine_ls_number_parameters 513
_refine_ls_number_reflns 8448
_refine_ls_number_restraints 5
_refine_ls_restrained_S_all 1.023
_refine_ls_R_factor_all 0.0818
_refine_ls_R_factor_gt 0.0605
_refine_ls_shift/su_max 0.046
_refine_ls_shift/su_mean 0.008
_refine_ls_structure_factor_coef Fsqd
_refine_ls_weighting_details 'calc w=1/[\s^2^(Fo^2^)+(0.0874P)^2^+0.0000P] where P=(Fo^2^+2Fc^2^)/3'
_refine_ls_weighting_scheme calc
_refine_ls_wR_factor_gt 0.1530
_refine_ls_wR_factor_ref 0.1629
_reflns_number_gt 6327
_reflns_number_total 8448
_reflns_threshold_expression >2sigma(I)
_cod_data_source_file ja108238a_si_001.cif
_cod_data_source_block cd20151
_cod_original_cell_volume 4564.9(6)
_cod_database_code 4103587

loop_
_symmetry_equiv_pos_as_xyz
'x, y, z'
'-x+1/2, -y, z+1/2'
'-x, y+1/2, -z+1/2'
'x+1/2, -y+1/2, -z'

loop_
_atom_site_label
_atom_site_type_symbol
_atom_site_fract_x
_atom_site_fract_y
_atom_site_fract_z
_atom_site_U_iso_or_equiv
_atom_site_adp_type
_atom_site_occupancy
_atom_site_symmetry_multiplicity
_atom_site_calc_flag
_atom_site_refinement_flags
Fe Fe 0.28708(6) 0.80725(4) 0.143789(19) 0.03786(18) Uani 1 1 d .
N1 N 0.1343(4) 0.9259(2) 0.21738(12) 0.0463(9) Uani 1 1 d .
N2 N 0.0509(5) 1.0548(3) 0.22922(15) 0.0649(12) Uani 1 1 d .
C1 C 0.1450(4) 0.8525(3) 0.19384(15) 0.0416(10) Uani 1 1 d .
C2 C 0.2022(5) 0.7742(3) 0.20600(14) 0.0444(10) Uani 1 1 d .
H2 H 0.2530 0.7612 0.2340 0.053 Uiso 1 1 calc R
C3 C 0.1646(5) 0.7165(3) 0.17024(16) 0.0512(12) Uani 1 1 d .
H3 H 0.1835 0.6568 0.1699 0.061 Uiso 1 1 calc R
C4 C 0.0916(5) 0.7613(3) 0.13710(18) 0.0534(13) Uani 1 1 d .
H4 H 0.0532 0.7377 0.1090 0.064 Uiso 1 1 calc R
C5 C 0.0782(5) 0.8458(3) 0.15074(17) 0.0478(12) Uani 1 1 d .
C6 C 0.0008(5) 0.9152(4) 0.13322(17) 0.0553(13) Uani 1 1 d .
H6 H -0.0394 0.9124 0.1044 0.066 Uiso 1 1 calc R
C7 C -0.0126(5) 0.9834(3) 0.15859(17) 0.0554(13) Uani 1 1 d .
H7 H -0.0664 1.0271 0.1479 0.066 Uiso 1 1 calc R
C8 C 0.0557(5) 0.9904(3) 0.20278(16) 0.0496(12) Uani 1 1 d .
C9 C 0.2041(6) 0.9496(3) 0.25932(17) 0.0647(14) Uani 1 1 d .
H9A H 0.3028 0.9566 0.2547 0.078 Uiso 1 1 calc R
H9B H 0.1885 0.9094 0.2834 0.078 Uiso 1 1 calc R
C10 C 0.1327(6) 1.0331(3) 0.26990(17) 0.0604(14) Uani 1 1 d .
H10 H 0.2042 1.0755 0.2743 0.073 Uiso 1 1 calc R
C11 C 0.0477(5) 1.0269(3) 0.31296(18) 0.0547(13) Uani 1 1 d .
C12 C 0.0997(6) 1.0534(3) 0.3542(2) 0.0696(15) Uani 1 1 d .
H12 H 0.1846 1.0805 0.3549 0.084 Uiso 1 1 calc R
C13 C 0.0293(8) 1.0409(4) 0.3945(2) 0.086(2) Uani 1 1 d .
H13 H 0.0661 1.0599 0.4219 0.103 Uiso 1 1 calc R
C14 C -0.0936(9) 1.0008(4) 0.3940(2) 0.088(2) Uani 1 1 d .
H14 H -0.1388 0.9891 0.4213 0.105 Uiso 1 1 calc R
C15 C -0.1523(7) 0.9773(4) 0.3528(3) 0.0881(19) Uani 1 1 d .
H15 H -0.2394 0.9528 0.3525 0.106 Uiso 1 1 calc R
C16 C -0.0818(6) 0.9899(4) 0.3122(2) 0.0731(17) Uani 1 1 d .
H16 H -0.1212 0.9738 0.2847 0.088 Uiso 1 1 calc R
C17 C 0.4537(4) 0.8869(3) 0.13411(14) 0.0391(10) Uani 1 1 d .
C18 C 0.3856(5) 0.8700(3) 0.09146(14) 0.0399(10) Uani 1 1 d .
C19 C 0.3892(4) 0.7812(3) 0.08369(14) 0.0404(10) Uani 1 1 d .
C20 C 0.4587(5) 0.7439(3) 0.12185(14) 0.0405(11) Uani 1 1 d .
C21 C 0.4990(4) 0.8095(3) 0.15275(13) 0.0383(9) Uani 1 1 d .
C22 C 0.4780(5) 0.9695(3) 0.15498(14) 0.0437(11) Uani 1 1 d .
C23 C 0.6080(5) 0.9909(3) 0.17168(17) 0.0523(12) Uani 1 1 d .
H23 H 0.6809 0.9536 0.1687 0.063 Uiso 1 1 calc R
C24 C 0.6305(6) 1.0651(3) 0.19219(19) 0.0667(15) Uani 1 1 d .
H24 H 0.7178 1.0779 0.2035 0.080 Uiso 1 1 calc R
C25 C 0.5244(8) 1.1215(4) 0.19623(19) 0.0745(17) Uani 1 1 d .
H25 H 0.5401 1.1725 0.2101 0.089 Uiso 1 1 calc R
C26 C 0.3945(7) 1.1023(3) 0.17964(19) 0.0690(16) Uani 1 1 d .
H26 H 0.3226 1.1402 0.1827 0.083 Uiso 1 1 calc R
C27 C 0.3712(6) 1.0264(3) 0.15838(15) 0.0510(12) Uani 1 1 d .
H27 H 0.2844 1.0139 0.1465 0.061 Uiso 1 1 calc R
C28 C 0.3284(5) 0.9331(3) 0.06033(15) 0.0498(12) Uani 1 1 d .
C29 C 0.4079(7) 1.0016(3) 0.04880(17) 0.0643(15) Uani 1 1 d .
H29 H 0.4974 1.0062 0.0602 0.077 Uiso 1 1 calc R
C30 C 0.3576(10) 1.0621(4) 0.0211(2) 0.089(2) Uani 1 1 d .
H30 H 0.4129 1.1071 0.0133 0.107 Uiso 1 1 calc R
C31 C 0.2240(11) 1.0564(5) 0.0046(2) 0.110(3) Uani 1 1 d .
H31 H 0.1888 1.0985 -0.0137 0.131 Uiso 1 1 calc R
C32 C 0.1427(8) 0.9890(4) 0.0150(2) 0.086(2) Uani 1 1 d .
H32 H 0.0533 0.9850 0.0035 0.103 Uiso 1 1 calc R
C33 C 0.1948(6) 0.9282(3) 0.04234(16) 0.0600(14) Uani 1 1 d .
H33 H 0.1401 0.8824 0.0492 0.072 Uiso 1 1 calc R
C34 C 0.3351(5) 0.7386(3) 0.04229(15) 0.0435(11) Uani 1 1 d .
C35 C 0.3638(5) 0.7714(3) -0.00064(15) 0.0524(12) Uani 1 1 d .
H35 H 0.4167 0.8194 -0.0031 0.063 Uiso 1 1 calc R
C36 C 0.3138(6) 0.7331(4) -0.03985(16) 0.0653(16) Uani 1 1 d .
H36 H 0.3325 0.7560 -0.0683 0.078 Uiso 1 1 calc R
C37 C 0.2365(5) 0.6611(4) -0.03682(18) 0.0628(15) Uani 1 1 d .
H37 H 0.2024 0.6359 -0.0631 0.075 Uiso 1 1 calc R
C38 C 0.2105(6) 0.6272(3) 0.00542(16) 0.0600(13) Uani 1 1 d .
H38 H 0.1604 0.5781 0.0078 0.072 Uiso 1 1 calc R
C39 C 0.2590(5) 0.6661(3) 0.04417(16) 0.0518(13) Uani 1 1 d .
H39 H 0.2397 0.6429 0.0725 0.062 Uiso 1 1 calc R
C40 C 0.4883(4) 0.6537(3) 0.13003(14) 0.0396(10) Uani 1 1 d .
C41 C 0.5400(5) 0.6030(3) 0.09535(15) 0.0495(12) Uani 1 1 d .
H41 H 0.5560 0.6251 0.0665 0.059 Uiso 1 1 calc R
C42 C 0.5672(6) 0.5212(3) 0.10332(18) 0.0601(14) Uani 1 1 d .
H42 H 0.6009 0.4879 0.0799 0.072 Uiso 1 1 calc R
C43 C 0.5449(5) 0.4875(3) 0.1461(2) 0.0635(14) Uani 1 1 d .
H43 H 0.5603 0.4313 0.1512 0.076 Uiso 1 1 calc R
C44 C 0.5001(5) 0.5374(3) 0.18079(17) 0.0531(13) Uani 1 1 d .
H44 H 0.4898 0.5158 0.2100 0.064 Uiso 1 1 calc R
C45 C 0.4701(5) 0.6195(3) 0.17272(15) 0.0449(11) Uani 1 1 d .
H45 H 0.4371 0.6524 0.1964 0.054 Uiso 1 1 calc R
C46 C 0.5903(4) 0.8005(3) 0.19314(14) 0.0383(9) Uani 1 1 d .
C47 C 0.7203(5) 0.7656(3) 0.18730(15) 0.0493(11) Uani 1 1 d .
H47 H 0.7461 0.7463 0.1586 0.059 Uiso 1 1 calc R
C48 C 0.8136(5) 0.7588(3) 0.22372(17) 0.0550(13) Uani 1 1 d .
H48 H 0.9000 0.7347 0.2195 0.066 Uiso 1 1 calc R
C49 C 0.7755(6) 0.7881(3) 0.26548(18) 0.0608(14) Uani 1 1 d .
H49 H 0.8371 0.7848 0.2898 0.073 Uiso 1 1 calc R
C50 C 0.6463(6) 0.8226(3) 0.27200(16) 0.0572(13) Uani 1 1 d .
H50 H 0.6209 0.8419 0.3007 0.069 Uiso 1 1 calc R
C51 C 0.5549(5) 0.8285(3) 0.23599(15) 0.0470(12) Uani 1 1 d .
H51 H 0.4680 0.8517 0.2407 0.056 Uiso 1 1 calc R
C53 C 0.868(3) 0.2374(19) 0.1072(11) 0.244(17) Uiso 1 1 d D
H53A H 0.9282 0.2795 0.0942 0.332 Uiso 1 1 calc R
H53B H 0.9212 0.1980 0.1251 0.332 Uiso 1 1 calc R
C52 C 0.742(3) 0.274(2) 0.1329(11) 0.291(2) Uiso 1 1 d D
H52A H 0.7639 0.3287 0.1432 0.341 Uiso 1 1 calc R
H52B H 0.7213 0.2391 0.1587 0.341 Uiso 1 1 calc R
H52C H 0.6641 0.2755 0.1128 0.341 Uiso 1 1 calc R
C55 C 0.794(5) 0.137(2) 0.0288(14) 0.241(3) Uiso 1 1 d D
H55A H 0.7202 0.0965 0.0301 0.373 Uiso 1 1 calc R
H55B H 0.8791 0.1068 0.0349 0.373 Uiso 1 1 calc R
C56 C 0.804(5) 0.166(2) -0.0243(13) 0.222(3) Uiso 1 1 d D
H56A H 0.7397 0.1236 -0.0347 0.344 Uiso 1 1 calc R
H56B H 0.8935 0.1400 -0.0289 0.344 Uiso 1 1 calc R
C54 C 0.772(5) 0.196(3) 0.0717(13) 0.234(3) Uiso 1 1 d D
H54A H 0.7197 0.2421 0.0592 0.372 Uiso 1 1 calc R
H54B H 0.7063 0.1654 0.0903 0.372 Uiso 1 1 calc R
C57 C 0.807(3) 0.213(2) -0.0731(11) 0.278(18) Uiso 1 1 d D
H57A H 0.8354 0.2698 -0.0687 0.318 Uiso 1 1 calc R
H57B H 0.7156 0.2125 -0.0862 0.318 Uiso 1 1 calc R
H57C H 0.8702 0.1859 -0.0932 0.318 Uiso 1 1 calc R

loop_
_atom_site_aniso_label
_atom_site_aniso_U_11
_atom_site_aniso_U_22
_atom_site_aniso_U_33
_atom_site_aniso_U_23
_atom_site_aniso_U_13
_atom_site_aniso_U_12
Fe 0.0327(3) 0.0426(3) 0.0383(3) -0.0043(3) 0.0005(3) -0.0005(3)
N1 0.042(2) 0.050(2) 0.047(2) -0.0092(18) -0.0039(18) 0.0101(19)
N2 0.063(3) 0.062(3) 0.069(3) -0.008(2) -0.002(2) 0.017(2)
C1 0.031(2) 0.055(3) 0.039(2) -0.007(2) 0.002(2) 0.005(2)
C2 0.038(2) 0.051(3) 0.044(2) 0.002(2) 0.005(2) -0.004(2)
C3 0.041(3) 0.051(3) 0.061(3) -0.007(2) 0.013(2) -0.010(2)
C4 0.031(2) 0.070(3) 0.059(3) -0.012(3) -0.001(2) -0.009(2)
C5 0.030(2) 0.055(3) 0.059(3) -0.012(2) 0.004(2) 0.002(2)
C6 0.036(3) 0.081(4) 0.049(3) 0.004(3) -0.005(2) -0.002(3)
C7 0.045(3) 0.063(3) 0.058(3) -0.002(3) 0.001(2) 0.018(3)
C8 0.043(3) 0.055(3) 0.051(3) -0.002(2) 0.008(2) 0.009(2)
C9 0.055(3) 0.076(4) 0.064(3) -0.023(3) -0.010(3) 0.014(3)
C10 0.056(3) 0.060(3) 0.065(3) -0.021(3) -0.008(3) 0.012(3)
C11 0.047(3) 0.049(3) 0.068(3) -0.022(2) -0.002(3) 0.008(2)
C12 0.058(3) 0.080(4) 0.070(4) -0.029(3) -0.002(3) 0.004(3)
C13 0.101(6) 0.090(5) 0.066(4) -0.027(4) -0.006(4) 0.007(4)
C14 0.095(6) 0.085(5) 0.084(5) -0.002(4) 0.025(4) 0.018(4)
C15 0.065(4) 0.086(4) 0.114(6) -0.007(4) 0.006(4) 0.003(3)
C16 0.066(4) 0.075(4) 0.077(4) -0.016(3) 0.004(3) -0.001(3)
C17 0.032(2) 0.041(2) 0.045(3) -0.003(2) 0.0029(19) 0.0019(19)
C18 0.044(3) 0.041(2) 0.035(2) 0.0023(19) 0.001(2) -0.003(2)
C19 0.036(2) 0.051(3) 0.034(2) 0.0018(18) 0.0021(19) -0.002(2)
C20 0.035(2) 0.049(3) 0.038(2) -0.002(2) 0.0045(19) 0.000(2)
C21 0.031(2) 0.048(2) 0.036(2) -0.002(2) 0.0020(17) 0.001(2)
C22 0.051(3) 0.037(2) 0.043(3) -0.0028(19) 0.004(2) -0.003(2)
C23 0.045(3) 0.048(3) 0.064(3) -0.008(2) -0.001(2) -0.006(2)
C24 0.059(3) 0.059(3) 0.082(4) -0.010(3) -0.011(3) -0.013(3)
C25 0.102(5) 0.052(3) 0.070(4) -0.015(3) -0.003(4) -0.012(4)
C26 0.078(4) 0.053(3) 0.076(4) -0.009(3) 0.015(3) 0.008(3)
C27 0.058(3) 0.044(3) 0.052(3) -0.001(2) 0.005(2) 0.000(2)
C28 0.058(3) 0.051(3) 0.040(3) -0.005(2) 0.005(2) 0.006(2)
C29 0.084(4) 0.057(3) 0.052(3) 0.002(3) -0.005(3) -0.003(3)
C30 0.148(7) 0.056(4) 0.063(4) 0.012(3) -0.014(4) -0.011(4)
C31 0.186(9) 0.072(4) 0.070(4) 0.010(4) -0.034(5) 0.033(6)
C32 0.102(5) 0.092(5) 0.065(4) 0.001(4) -0.018(4) 0.032(4)
C33 0.068(4) 0.063(3) 0.048(3) 0.007(2) -0.014(3) 0.009(3)
C34 0.040(3) 0.048(3) 0.043(2) -0.005(2) 0.001(2) 0.005(2)
C35 0.049(3) 0.062(3) 0.046(3) -0.003(2) 0.004(2) -0.004(3)
C36 0.058(4) 0.104(4) 0.034(2) -0.006(3) 0.005(2) 0.009(3)
C37 0.046(3) 0.086(4) 0.056(3) -0.025(3) -0.005(2) 0.000(3)
C38 0.062(3) 0.068(3) 0.050(3) -0.011(2) -0.003(3) -0.004(3)
C39 0.056(3) 0.058(3) 0.041(2) -0.005(2) 0.000(2) -0.003(2)
C40 0.031(2) 0.042(2) 0.046(3) -0.003(2) -0.0071(19) -0.0001(19)
C41 0.055(3) 0.054(3) 0.040(2) -0.006(2) 0.001(2) 0.005(3)
C42 0.070(4) 0.053(3) 0.057(3) -0.009(3) -0.005(3) 0.021(3)
C43 0.064(3) 0.049(3) 0.078(4) 0.008(3) -0.002(3) 0.009(3)
C44 0.058(3) 0.053(3) 0.048(3) 0.004(2) 0.005(2) 0.005(3)
C45 0.043(3) 0.049(3) 0.042(3) -0.001(2) 0.003(2) -0.002(2)
C46 0.034(2) 0.039(2) 0.042(2) -0.002(2) -0.0023(18) -0.001(2)
C47 0.039(2) 0.057(3) 0.051(3) -0.004(2) 0.001(2) 0.001(3)
C48 0.032(3) 0.060(3) 0.073(3) 0.005(3) -0.005(2) -0.004(2)
C49 0.058(3) 0.064(3) 0.060(3) 0.005(2) -0.020(3) -0.008(3)
C50 0.063(3) 0.065(3) 0.043(3) -0.009(2) -0.004(2) -0.002(3)
C51 0.040(3) 0.053(3) 0.048(3) -0.007(2) -0.004(2) 0.000(2)

loop_
_atom_type_symbol
_atom_type_description
_atom_type_scat_dispersion_real
_atom_type_scat_dispersion_imag
_atom_type_scat_source
C C 0.0033 0.0016 'International Tables Vol C Tables 4.2.6.8 and 6.1.1.4'
H H 0.0000 0.0000 'International Tables Vol C Tables 4.2.6.8 and 6.1.1.4'
N N 0.0061 0.0033 'International Tables Vol C Tables 4.2.6.8 and 6.1.1.4'
Fe Fe 0.3463 0.8444 'International Tables Vol C Tables 4.2.6.8 and 6.1.1.4'

loop_
_geom_angle_atom_site_label_1
_geom_angle_atom_site_label_2
_geom_angle_atom_site_label_3
_geom_angle
C3 Fe C4 40.23(19)
C3 Fe C20 103.42(19)
C4 Fe C20 122.59(19)
C3 Fe C19 117.23(18)
C4 Fe C19 106.72(19)
C20 Fe C19 40.88(16)
C3 Fe C21 122.76(19)
C4 Fe C21 159.7(2)
C20 Fe C21 41.11(16)
C19 Fe C21 68.74(16)
C3 Fe C18 154.34(18)
C4 Fe C18 122.2(2)
C20 Fe C18 68.84(17)
C19 Fe C18 41.09(16)
C21 Fe C18 68.24(17)
C3 Fe C2 41.29(17)
C4 Fe C2 67.9(2)
C20 Fe C2 117.95(18)
C19 Fe C2 152.87(17)
C21 Fe C2 106.61(17)
C18 Fe C2 164.03(17)
C3 Fe C17 161.15(18)
C4 Fe C17 158.3(2)
C20 Fe C17 68.79(17)
C19 Fe C17 68.80(17)
C21 Fe C17 40.39(17)
C18 Fe C17 40.58(16)
C2 Fe C17 125.91(17)
C3 Fe C5 67.69(19)
C4 Fe C5 39.99(18)
C20 Fe C5 160.94(17)
C19 Fe C5 126.66(18)
C21 Fe C5 157.84(17)
C18 Fe C5 111.46(19)
C2 Fe C5 67.26(19)
C17 Fe C5 124.70(18)
C3 Fe C1 67.05(18)
C4 Fe C1 66.07(19)
C20 Fe C1 154.75(17)
C19 Fe C1 164.37(17)
C21 Fe C1 122.95(16)
C18 Fe C1 129.59(18)
C2 Fe C1 39.51(16)
C17 Fe C1 112.37(17)
C5 Fe C1 39.01(17)
C8 N1 C1 123.0(4)
C8 N1 C9 108.9(4)
C1 N1 C9 128.1(4)
C8 N2 C10 105.9(4)
N1 C1 C2 131.9(4)
N1 C1 C5 118.5(4)
C2 C1 C5 109.3(4)
N1 C1 Fe 133.4(3)
C2 C1 Fe 67.6(2)
C5 C1 Fe 69.9(2)
C1 C2 C3 106.9(4)
C1 C2 Fe 72.8(2)
C3 C2 Fe 68.1(2)
C1 C2 H2 126.5
C3 C2 H2 126.5
Fe C2 H2 126.5
C4 C3 C2 107.3(4)
C4 C3 Fe 70.0(3)
C2 C3 Fe 70.6(2)
C4 C3 H3 126.4
C2 C3 H3 126.3
Fe C3 H3 126.3
C3 C4 C5 110.1(5)
C3 C4 Fe 69.8(3)
C5 C4 Fe 73.2(3)
C3 C4 H4 124.9
C5 C4 H4 125.0
Fe C4 H4 124.9
C1 C5 C4 106.3(4)
C1 C5 C6 119.5(4)
C4 C5 C6 133.6(5)
C1 C5 Fe 71.1(3)
C4 C5 Fe 66.9(3)
C6 C5 Fe 133.4(3)
C7 C6 C5 119.5(4)
C7 C6 H6 120.2
C5 C6 H6 120.3
C6 C7 C8 121.0(5)
C6 C7 H7 119.5
C8 C7 H7 119.5
N2 C8 N1 116.5(4)
N2 C8 C7 125.2(5)
N1 C8 C7 118.3(4)
N1 C9 C10 101.1(4)
N1 C9 H9A 111.6
C10 C9 H9A 111.5
N1 C9 H9B 111.6
C10 C9 H9B 111.5
H9A C9 H9B 109.4
N2 C10 C11 113.6(4)
N2 C10 C9 106.6(4)
C11 C10 C9 110.7(5)
N2 C10 H10 108.6
C11 C10 H10 108.6
C9 C10 H10 108.6
C12 C11 C16 118.4(5)
C12 C11 C10 121.0(5)
C16 C11 C10 120.5(5)
C11 C12 C13 121.8(6)
C11 C12 H12 119.1
C13 C12 H12 119.1
C14 C13 C12 119.7(6)
C14 C13 H13 120.1
C12 C13 H13 120.2
C13 C14 C15 120.0(7)
C13 C14 H14 120.0
C15 C14 H14 120.0
C14 C15 C16 120.4(6)
C14 C15 H15 119.8
C16 C15 H15 119.8
C11 C16 C15 119.6(6)
C11 C16 H16 120.2
C15 C16 H16 120.2
C21 C17 C18 107.8(4)
C21 C17 C22 125.2(4)
C18 C17 C22 126.9(4)
C21 C17 Fe 69.3(2)
C18 C17 Fe 69.3(2)
C22 C17 Fe 128.3(3)
C17 C18 C19 108.2(4)
C17 C18 C28 125.4(4)
C19 C18 C28 126.4(4)
C17 C18 Fe 70.1(2)
C19 C18 Fe 69.2(2)
C28 C18 Fe 128.6(3)
C20 C19 C18 107.6(4)
C20 C19 C34 127.2(4)
C18 C19 C34 125.1(4)
C20 C19 Fe 69.2(2)
C18 C19 Fe 69.7(2)
C34 C19 Fe 128.4(3)
C19 C20 C21 107.9(4)
C19 C20 C40 128.2(4)
C21 C20 C40 123.9(4)
C19 C20 Fe 70.0(2)
C21 C20 Fe 70.0(2)
C40 C20 Fe 125.9(3)
C17 C21 C20 108.4(3)
C17 C21 C46 124.9(4)
C20 C21 C46 126.1(4)
C17 C21 Fe 70.3(2)
C20 C21 Fe 68.9(2)
C46 C21 Fe 133.6(3)
C27 C22 C23 118.9(4)
C27 C22 C17 120.4(4)
C23 C22 C17 120.7(4)
C24 C23 C22 121.3(5)
C24 C23 H23 119.4
C22 C23 H23 119.3
C23 C24 C25 120.1(5)
C23 C24 H24 119.9
C25 C24 H24 120.0
C24 C25 C26 120.0(5)
C24 C25 H25 120.0
C26 C25 H25 120.0
C25 C26 C27 120.1(6)
C25 C26 H26 119.9
C27 C26 H26 119.9
C22 C27 C26 119.6(5)
C22 C27 H27 120.2
C26 C27 H27 120.2
C29 C28 C33 117.7(5)
C29 C28 C18 119.5(5)
C33 C28 C18 122.8(5)
C30 C29 C28 121.2(6)
C30 C29 H29 119.4
C28 C29 H29 119.4
C29 C30 C31 119.8(7)
C29 C30 H30 120.1
C31 C30 H30 120.1
C32 C31 C30 120.6(6)
C32 C31 H31 119.7
C30 C31 H31 119.7
C33 C32 C31 119.2(7)
C33 C32 H32 120.4
C31 C32 H32 120.4
C32 C33 C28 121.5(6)
C32 C33 H33 119.2
C28 C33 H33 119.3
C39 C34 C35 117.6(4)
C39 C34 C19 123.0(4)
C35 C34 C19 119.4(4)
C36 C35 C34 120.5(5)
C36 C35 H35 119.7
C34 C35 H35 119.7
C37 C36 C35 120.5(5)
C37 C36 H36 119.7
C35 C36 H36 119.8
C38 C37 C36 119.3(5)
C38 C37 H37 120.3
C36 C37 H37 120.3
C37 C38 C39 119.8(5)
C37 C38 H38 120.1
C39 C38 H38 120.1
C38 C39 C34 122.2(5)
C38 C39 H39 118.9
C34 C39 H39 118.9
C45 C40 C41 118.1(4)
C45 C40 C20 120.5(4)
C41 C40 C20 121.3(4)
C42 C41 C40 120.7(5)
C42 C41 H41 119.6
C40 C41 H41 119.6
C41 C42 C43 120.3(5)
C41 C42 H42 119.9
C43 C42 H42 119.8
C44 C43 C42 119.4(5)
C44 C43 H43 120.3
C42 C43 H43 120.3
C43 C44 C45 120.4(5)
C43 C44 H44 119.8
C45 C44 H44 119.8
C44 C45 C40 121.0(4)
C44 C45 H45 119.5
C40 C45 H45 119.5
C51 C46 C47 118.0(4)
C51 C46 C21 123.2(4)
C47 C46 C21 118.7(4)
C46 C47 C48 121.3(4)
C46 C47 H47 119.4
C48 C47 H47 119.3
C49 C48 C47 118.9(5)
C49 C48 H48 120.5
C47 C48 H48 120.5
C48 C49 C50 120.5(5)
C48 C49 H49 119.7
C50 C49 H49 119.7
C49 C50 C51 120.1(5)
C49 C50 H50 119.9
C51 C50 H50 120.0
C46 C51 C50 121.1(4)
C46 C51 H51 119.5
C50 C51 H51 119.5
C54 C53 C52 91(2)
C54 C53 H53A 113.1
C52 C53 H53A 111.9
C54 C53 H53B 115.3
C52 C53 H53B 113.5
H53A C53 H53B 110.7
C53 C52 H52A 111.6
C53 C52 H52B 109.8
H52A C52 H52B 108.8
C53 C52 H52C 108.4
H52A C52 H52C 109.3
H52B C52 H52C 108.9
C54 C55 C56 126(4)
C54 C55 H55A 103.0
C56 C55 H55A 105.6
C54 C55 H55B 106.5
C56 C55 H55B 108.0
H55A C55 H55B 106.4
C55 C56 C57 168(4)
C55 C56 H56A 95
C57 C56 H56A 94
C55 C56 H56B 94
C57 C56 H56B 95
H56A C56 H56B 103.1
C53 C54 C55 135(5)
C53 C54 H54A 103.9
C55 C54 H54A 104.3
C53 C54 H54B 102.0
C55 C54 H54B 103.9
H54A C54 H54B 104.7
C56 C57 H57A 108.7
C56 C57 H57B 110.7
H57A C57 H57B 106.0
C56 C57 H57C 110.2
H57A C57 H57C 108.6
H57B C57 H57C 109.4

loop_
_geom_bond_atom_site_label_1
_geom_bond_atom_site_label_2
_geom_bond_distance
Fe C3 2.035(4)
Fe C4 2.038(5)
Fe C20 2.051(4)
Fe C19 2.062(4)
Fe C21 2.065(4)
Fe C18 2.069(4)
Fe C2 2.069(4)
Fe C17 2.079(4)
Fe C5 2.122(4)
Fe C1 2.138(4)
N1 C8 1.357(6)
N1 C1 1.374(6)
N1 C9 1.453(6)
N2 C8 1.296(6)
N2 C10 1.473(7)
C1 C2 1.423(6)
C1 C5 1.422(6)
C2 C3 1.447(6)
C2 H2 0.9800
C3 C4 1.401(7)
C3 H3 0.9800
C4 C5 1.425(7)
C4 H4 0.9800
C5 C6 1.440(7)
C6 C7 1.334(7)
C6 H6 0.9300
C7 C8 1.458(7)
C7 H7 0.9300
C9 C10 1.543(7)
C9 H9A 0.9700
C9 H9B 0.9700
C10 C11 1.509(7)
C10 H10 0.9800
C11 C12 1.378(7)
C11 C16 1.386(8)
C12 C13 1.376(8)
C12 H12 0.9300
C13 C14 1.352(10)
C13 H13 0.9300
C14 C15 1.385(9)
C14 H14 0.9300
C15 C16 1.386(9)
C15 H15 0.9300
C16 H16 0.9300
C17 C21 1.431(6)
C17 C18 1.439(6)
C17 C22 1.483(6)
C18 C19 1.450(6)
C18 C28 1.473(6)
C19 C20 1.436(6)
C19 C34 1.489(6)
C20 C21 1.445(6)
C20 C40 1.501(6)
C21 C46 1.483(5)
C22 C27 1.384(7)
C22 C23 1.393(6)
C23 C24 1.356(7)
C23 H23 0.9300
C24 C25 1.376(8)
C24 H24 0.9300
C25 C26 1.381(8)
C25 H25 0.9300
C26 C27 1.393(7)
C26 H26 0.9300
C27 H27 0.9300
C28 C29 1.388(7)
C28 C33 1.397(7)
C29 C30 1.359(8)
C29 H29 0.9300
C30 C31 1.382(11)
C30 H30 0.9300
C31 C32 1.375(10)
C31 H31 0.9300
C32 C33 1.363(7)
C32 H32 0.9300
C33 H33 0.9300
C34 C39 1.381(6)
C34 C35 1.393(6)
C35 C36 1.391(6)
C35 H35 0.9300
C36 C37 1.383(8)
C36 H36 0.9300
C37 C38 1.376(7)
C37 H37 0.9300
C38 C39 1.380(6)
C38 H38 0.9300
C39 H39 0.9300
C40 C45 1.378(6)
C40 C41 1.397(6)
C41 C42 1.365(7)
C41 H41 0.9300
C42 C43 1.383(7)
C42 H42 0.9300
C43 C44 1.367(7)
C43 H43 0.9300
C44 C45 1.375(7)
C44 H44 0.9300
C45 H45 0.9300
C46 C51 1.377(6)
C46 C47 1.387(6)
C47 C48 1.401(6)
C47 H47 0.9300
C48 C49 1.362(7)
C48 H48 0.9300
C49 C50 1.381(7)
C49 H49 0.9300
C50 C51 1.379(6)
C50 H50 0.9300
C51 H51 0.9300
C53 C54 1.550(19)
C53 C52 1.545(18)
C53 H53A 0.9700
C53 H53B 0.9700
C52 H52A 0.9659
C52 H52B 0.9649
C52 H52C 0.9642
C55 C54 1.59(2)
C55 C56 1.63(2)
C55 H55A 0.9700
C55 H55B 0.9700
C56 C57 1.623(19)
C56 H56A 0.9700
C56 H56B 0.9700
C54 H54A 0.9700
C54 H54B 0.9700
C57 H57A 0.9600
C57 H57B 0.9600
C57 H57C 0.9600

loop_
_geom_torsion_atom_site_label_1
_geom_torsion_atom_site_label_2
_geom_torsion_atom_site_label_3
_geom_torsion_atom_site_label_4
_geom_torsion
C8 N1 C1 C2 -168.8(5)
C9 N1 C1 C2 13.4(8)
C8 N1 C1 C5 4.4(7)
C9 N1 C1 C5 -173.4(5)
C8 N1 C1 Fe 92.9(5)
C9 N1 C1 Fe -84.8(6)
C3 Fe C1 N1 166.9(5)
C4 Fe C1 N1 -149.1(5)
C20 Fe C1 N1 94.8(6)
C19 Fe C1 N1 -83.8(8)
C21 Fe C1 N1 51.7(5)
C18 Fe C1 N1 -36.2(5)
C2 Fe C1 N1 127.2(5)
C17 Fe C1 N1 7.3(5)
C5 Fe C1 N1 -110.7(5)
C3 Fe C1 C2 39.7(3)
C4 Fe C1 C2 83.7(3)
C20 Fe C1 C2 -32.4(5)
C19 Fe C1 C2 149.0(6)
C21 Fe C1 C2 -75.5(3)
C18 Fe C1 C2 -163.4(3)
C17 Fe C1 C2 -119.9(3)
C5 Fe C1 C2 122.1(4)
C3 Fe C1 C5 -82.4(3)
C4 Fe C1 C5 -38.4(3)
C20 Fe C1 C5 -154.5(4)
C19 Fe C1 C5 26.9(8)
C21 Fe C1 C5 162.4(3)
C18 Fe C1 C5 74.5(3)
C2 Fe C1 C5 -122.1(4)
C17 Fe C1 C5 118.0(3)
N1 C1 C2 C3 171.2(5)
C5 C1 C2 C3 -2.4(5)
Fe C1 C2 C3 -59.9(3)
N1 C1 C2 Fe -128.9(5)
C5 C1 C2 Fe 57.4(3)
C3 Fe C2 C1 -116.9(4)
C4 Fe C2 C1 -78.7(3)
C20 Fe C2 C1 165.0(2)
C19 Fe C2 C1 -162.3(3)
C21 Fe C2 C1 122.0(3)
C18 Fe C2 C1 53.4(8)
C17 Fe C2 C1 82.0(3)
C5 Fe C2 C1 -35.3(3)
C4 Fe C2 C3 38.2(3)
C20 Fe C2 C3 -78.1(3)
C19 Fe C2 C3 -45.4(5)
C21 Fe C2 C3 -121.1(3)
C18 Fe C2 C3 170.3(6)
C17 Fe C2 C3 -161.1(3)
C5 Fe C2 C3 81.6(3)
C1 Fe C2 C3 116.9(4)
C1 C2 C3 C4 2.3(5)
Fe C2 C3 C4 -60.7(3)
C1 C2 C3 Fe 63.0(3)
C20 Fe C3 C4 -125.1(3)
C19 Fe C3 C4 -83.8(3)
C21 Fe C3 C4 -165.0(3)
C18 Fe C3 C4 -56.2(5)
C2 Fe C3 C4 117.6(4)
C17 Fe C3 C4 171.8(5)
C5 Fe C3 C4 37.1(3)
C1 Fe C3 C4 79.5(3)
C4 Fe C3 C2 -117.6(4)
C20 Fe C3 C2 117.3(3)
C19 Fe C3 C2 158.6(3)
C21 Fe C3 C2 77.4(3)
C18 Fe C3 C2 -173.8(4)
C17 Fe C3 C2 54.2(7)
C5 Fe C3 C2 -80.4(3)
C1 Fe C3 C2 -38.0(3)
C2 C3 C4 C5 -1.2(5)
Fe C3 C4 C5 -62.4(3)
C2 C3 C4 Fe 61.1(3)
C20 Fe C4 C3 70.8(3)
C19 Fe C4 C3 112.6(3)
C21 Fe C4 C3 38.8(7)
C18 Fe C4 C3 154.8(3)
C2 Fe C4 C3 -39.1(3)
C17 Fe C4 C3 -172.8(4)
C5 Fe C4 C3 -119.7(4)
C1 Fe C4 C3 -82.2(3)
C3 Fe C4 C5 119.7(4)
C20 Fe C4 C5 -169.6(3)
C19 Fe C4 C5 -127.7(3)
C21 Fe C4 C5 158.5(4)
C18 Fe C4 C5 -85.5(3)
C2 Fe C4 C5 80.5(3)
C17 Fe C4 C5 -53.2(6)
C1 Fe C4 C5 37.5(3)
N1 C1 C5 C4 -172.9(4)
C2 C1 C5 C4 1.7(5)
Fe C1 C5 C4 57.8(3)
N1 C1 C5 C6 -0.6(7)
C2 C1 C5 C6 174.1(4)
Fe C1 C5 C6 -129.8(4)
N1 C1 C5 Fe 129.3(4)
C2 C1 C5 Fe -56.1(3)
C3 C4 C5 C1 -0.2(5)
Fe C4 C5 C1 -60.5(3)
C3 C4 C5 C6 -171.1(5)
Fe C4 C5 C6 128.7(6)
C3 C4 C5 Fe 60.3(3)
C3 Fe C5 C1 80.6(3)
C4 Fe C5 C1 118.0(4)
C20 Fe C5 C1 145.8(5)
C19 Fe C5 C1 -171.3(3)
C21 Fe C5 C1 -42.3(6)
C18 Fe C5 C1 -127.1(3)
C2 Fe C5 C1 35.7(3)
C17 Fe C5 C1 -83.2(3)
C3 Fe C5 C4 -37.3(3)
C20 Fe C5 C4 27.9(7)
C19 Fe C5 C4 70.8(4)
C21 Fe C5 C4 -160.2(4)
C18 Fe C5 C4 115.0(3)
C2 Fe C5 C4 -82.2(3)
C17 Fe C5 C4 158.9(3)
C1 Fe C5 C4 -118.0(4)
C3 Fe C5 C6 -166.2(5)
C4 Fe C5 C6 -128.9(7)
C20 Fe C5 C6 -101.0(7)
C19 Fe C5 C6 -58.1(5)
C21 Fe C5 C6 70.9(7)
C18 Fe C5 C6 -13.9(5)
C2 Fe C5 C6 148.9(5)
C17 Fe C5 C6 30.0(6)
C1 Fe C5 C6 113.2(6)
C1 C5 C6 C7 -3.2(7)
C4 C5 C6 C7 166.7(5)
Fe C5 C6 C7 -94.5(6)
C5 C6 C7 C8 3.2(8)
C10 N2 C8 N1 -2.8(6)
C10 N2 C8 C7 179.2(5)
C1 N1 C8 N2 177.5(4)
C9 N1 C8 N2 -4.4(6)
C1 N1 C8 C7 -4.4(7)
C9 N1 C8 C7 173.8(4)
C6 C7 C8 N2 178.4(5)
C6 C7 C8 N1 0.4(7)
C8 N1 C9 C10 8.8(5)
C1 N1 C9 C10 -173.1(5)
C8 N2 C10 C11 -113.8(5)
C8 N2 C10 C9 8.3(6)
N1 C9 C10 N2 -10.3(6)
N1 C9 C10 C11 113.7(5)
N2 C10 C11 C12 -142.8(5)
C9 C10 C11 C12 97.3(6)
N2 C10 C11 C16 40.8(7)
C9 C10 C11 C16 -79.1(6)
C16 C11 C12 C13 2.9(8)
C10 C11 C12 C13 -173.6(6)
C11 C12 C13 C14 0.7(10)
C12 C13 C14 C15 -4.1(10)
C13 C14 C15 C16 3.9(10)
C12 C11 C16 C15 -3.0(8)
C10 C11 C16 C15 173.5(5)
C14 C15 C16 C11 -0.3(9)
C3 Fe C17 C21 30.8(6)
C4 Fe C17 C21 -163.7(5)
C20 Fe C17 C21 -37.7(2)
C19 Fe C17 C21 -81.7(3)
C18 Fe C17 C21 -119.5(3)
C2 Fe C17 C21 72.2(3)
C5 Fe C17 C21 157.6(2)
C1 Fe C17 C21 115.1(2)
C3 Fe C17 C18 150.3(5)
C4 Fe C17 C18 -44.1(6)
C20 Fe C17 C18 81.8(3)
C19 Fe C17 C18 37.8(2)
C21 Fe C17 C18 119.5(3)
C2 Fe C17 C18 -168.3(3)
C5 Fe C17 C18 -82.9(3)
C1 Fe C17 C18 -125.4(3)
C3 Fe C17 C22 -88.4(7)
C4 Fe C17 C22 77.2(6)
C20 Fe C17 C22 -156.9(4)
C19 Fe C17 C22 159.1(4)
C21 Fe C17 C22 -119.2(5)
C18 Fe C17 C22 121.3(5)
C2 Fe C17 C22 -47.0(5)
C5 Fe C17 C22 38.4(5)
C1 Fe C17 C22 -4.1(4)
C21 C17 C18 C19 -0.1(5)
C22 C17 C18 C19 178.1(4)
Fe C17 C18 C19 -58.9(3)
C21 C17 C18 C28 -177.4(4)
C22 C17 C18 C28 0.8(7)
Fe C17 C18 C28 123.8(5)
C21 C17 C18 Fe 58.7(3)
C22 C17 C18 Fe -123.1(4)
C3 Fe C18 C17 -158.3(4)
C4 Fe C18 C17 162.3(3)
C20 Fe C18 C17 -81.7(3)
C19 Fe C18 C17 -119.5(4)
C21 Fe C18 C17 -37.4(2)
C2 Fe C18 C17 36.6(8)
C5 Fe C18 C17 118.8(3)
C1 Fe C18 C17 78.1(3)
C3 Fe C18 C19 -38.8(5)
C4 Fe C18 C19 -78.2(3)
C20 Fe C18 C19 37.8(3)
C21 Fe C18 C19 82.2(3)
C2 Fe C18 C19 156.1(6)
C17 Fe C18 C19 119.5(4)
C5 Fe C18 C19 -121.7(3)
C1 Fe C18 C19 -162.4(2)
C3 Fe C18 C28 81.8(6)
C4 Fe C18 C28 42.4(5)
C20 Fe C18 C28 158.4(4)
C19 Fe C18 C28 120.6(5)
C21 Fe C18 C28 -157.3(4)
C2 Fe C18 C28 -83.3(8)
C17 Fe C18 C28 -119.9(5)
C5 Fe C18 C28 -1.1(4)
C1 Fe C18 C28 -41.8(5)
C17 C18 C19 C20 0.5(5)
C28 C18 C19 C20 177.7(4)
Fe C18 C19 C20 -59.0(3)
C17 C18 C19 C34 -177.2(4)
C28 C18 C19 C34 0.1(8)
Fe C18 C19 C34 123.4(4)
C17 C18 C19 Fe 59.5(3)
C28 C18 C19 Fe -123.3(5)
C3 Fe C19 C20 -78.7(3)
C4 Fe C19 C20 -120.8(3)
C21 Fe C19 C20 38.2(2)
C18 Fe C19 C20 119.1(4)
C2 Fe C19 C20 -46.8(5)
C17 Fe C19 C20 81.7(3)
C5 Fe C19 C20 -160.1(3)
C1 Fe C19 C20 179.1(6)
C3 Fe C19 C18 162.2(3)
C4 Fe C19 C18 120.1(3)
C20 Fe C19 C18 -119.1(4)
C21 Fe C19 C18 -80.9(3)
C2 Fe C19 C18 -165.9(4)
C17 Fe C19 C18 -37.4(3)
C5 Fe C19 C18 80.8(3)
C1 Fe C19 C18 60.0(7)
C3 Fe C19 C34 42.9(4)
C4 Fe C19 C34 0.8(4)
C20 Fe C19 C34 121.6(5)
C21 Fe C19 C34 159.8(4)
C18 Fe C19 C34 -119.3(5)
C2 Fe C19 C34 74.8(6)
C17 Fe C19 C34 -156.7(4)
C5 Fe C19 C34 -38.5(5)
C1 Fe C19 C34 -59.3(8)
C18 C19 C20 C21 -0.6(5)
C34 C19 C20 C21 177.0(4)
Fe C19 C20 C21 -59.9(3)
C18 C19 C20 C40 179.8(4)
C34 C19 C20 C40 -2.6(7)
Fe C19 C20 C40 120.5(5)
C18 C19 C20 Fe 59.3(3)
C34 C19 C20 Fe -123.1(4)
C3 Fe C20 C19 116.3(3)
C4 Fe C20 C19 77.5(3)
C21 Fe C20 C19 -118.8(3)
C18 Fe C20 C19 -38.0(3)
C2 Fe C20 C19 157.9(2)
C17 Fe C20 C19 -81.7(3)
C5 Fe C20 C19 56.6(6)
C1 Fe C20 C19 -179.4(4)
C3 Fe C20 C21 -124.9(3)
C4 Fe C20 C21 -163.8(3)
C19 Fe C20 C21 118.8(3)
C18 Fe C20 C21 80.7(3)
C2 Fe C20 C21 -83.3(3)
C17 Fe C20 C21 37.1(2)
C5 Fe C20 C21 175.4(5)
C1 Fe C20 C21 -60.6(5)
C3 Fe C20 C40 -7.0(4)
C4 Fe C20 C40 -45.8(4)
C19 Fe C20 C40 -123.3(5)
C21 Fe C20 C40 117.9(5)
C18 Fe C20 C40 -161.3(4)
C2 Fe C20 C40 34.6(4)
C17 Fe C20 C40 155.0(4)
C5 Fe C20 C40 -66.7(7)
C1 Fe C20 C40 57.3(6)
C18 C17 C21 C20 -0.2(5)
C22 C17 C21 C20 -178.5(4)
Fe C17 C21 C20 58.5(3)
C18 C17 C21 C46 171.2(4)
C22 C17 C21 C46 -7.1(7)
Fe C17 C21 C46 -130.1(4)
C18 C17 C21 Fe -58.8(3)
C22 C17 C21 Fe 123.0(4)
C19 C20 C21 C17 0.5(5)
C40 C20 C21 C17 -179.9(4)
Fe C20 C21 C17 -59.4(3)
C19 C20 C21 C46 -170.8(4)
C40 C20 C21 C46 8.9(7)
Fe C20 C21 C46 129.3(4)
C19 C20 C21 Fe 59.9(3)
C40 C20 C21 Fe -120.5(4)
C3 Fe C21 C17 -168.7(2)
C4 Fe C21 C17 162.6(5)
C20 Fe C21 C17 119.9(3)
C19 Fe C21 C17 81.9(3)
C18 Fe C21 C17 37.5(2)
C2 Fe C21 C17 -126.4(2)
C5 Fe C21 C17 -56.1(5)
C1 Fe C21 C17 -86.4(3)
C3 Fe C21 C20 71.5(3)
C4 Fe C21 C20 42.7(6)
C19 Fe C21 C20 -38.0(2)
C18 Fe C21 C20 -82.3(3)
C2 Fe C21 C20 113.7(3)
C17 Fe C21 C20 -119.9(3)
C5 Fe C21 C20 -176.0(4)
C1 Fe C21 C20 153.7(2)
C3 Fe C21 C46 -48.8(5)
C4 Fe C21 C46 -77.5(7)
C20 Fe C21 C46 -120.3(5)
C19 Fe C21 C46 -158.2(5)
C18 Fe C21 C46 157.4(5)
C2 Fe C21 C46 -6.5(5)
C17 Fe C21 C46 119.9(5)
C5 Fe C21 C46 63.8(7)
C1 Fe C21 C46 33.4(5)
C21 C17 C22 C27 -133.6(5)
C18 C17 C22 C27 48.5(7)
Fe C17 C22 C27 -43.3(6)
C21 C17 C22 C23 46.0(6)
C18 C17 C22 C23 -131.9(5)
Fe C17 C22 C23 136.3(4)
C27 C22 C23 C24 1.8(7)
C17 C22 C23 C24 -177.8(5)
C22 C23 C24 C25 -1.0(8)
C23 C24 C25 C26 0.4(9)
C24 C25 C26 C27 -0.7(9)
C23 C22 C27 C26 -2.1(7)
C17 C22 C27 C26 177.5(4)
C25 C26 C27 C22 1.6(8)
C17 C18 C28 C29 47.7(7)
C19 C18 C28 C29 -129.1(5)
Fe C18 C28 C29 139.5(4)
C17 C18 C28 C33 -130.8(5)
C19 C18 C28 C33 52.3(7)
Fe C18 C28 C33 -39.0(6)
C33 C28 C29 C30 0.2(8)
C18 C28 C29 C30 -178.4(5)
C28 C29 C30 C31 1.1(9)
C29 C30 C31 C32 -1.7(11)
C30 C31 C32 C33 0.8(10)
C31 C32 C33 C28 0.6(9)
C29 C28 C33 C32 -1.1(7)
C18 C28 C33 C32 177.5(5)
C20 C19 C34 C39 45.8(7)
C18 C19 C34 C39 -137.0(5)
Fe C19 C34 C39 -46.1(6)
C20 C19 C34 C35 -132.9(5)
C18 C19 C34 C35 44.2(7)
Fe C19 C34 C35 135.2(4)
C39 C34 C35 C36 1.6(7)
C19 C34 C35 C36 -179.6(4)
C34 C35 C36 C37 -0.9(8)
C35 C36 C37 C38 -0.6(8)
C36 C37 C38 C39 1.4(8)
C37 C38 C39 C34 -0.7(8)
C35 C34 C39 C38 -0.8(7)
C19 C34 C39 C38 -179.5(5)
C19 C20 C40 C45 -137.6(5)
C21 C20 C40 C45 42.8(7)
Fe C20 C40 C45 -45.8(6)
C19 C20 C40 C41 44.9(7)
C21 C20 C40 C41 -134.6(5)
Fe C20 C40 C41 136.7(4)
C45 C40 C41 C42 2.1(7)
C20 C40 C41 C42 179.6(5)
C40 C41 C42 C43 -0.5(8)
C41 C42 C43 C44 -2.4(8)
C42 C43 C44 C45 3.5(8)
C43 C44 C45 C40 -1.9(8)
C41 C40 C45 C44 -0.9(7)
C20 C40 C45 C44 -178.5(4)
C17 C21 C46 C51 61.6(6)
C20 C21 C46 C51 -128.5(5)
Fe C21 C46 C51 -34.0(7)
C17 C21 C46 C47 -115.4(5)
C20 C21 C46 C47 54.4(6)
Fe C21 C46 C47 149.0(4)
C51 C46 C47 C48 -0.1(7)
C21 C46 C47 C48 177.1(4)
C46 C47 C48 C49 -0.7(7)
C47 C48 C49 C50 1.1(8)
C48 C49 C50 C51 -0.6(8)
C47 C46 C51 C50 0.5(7)
C21 C46 C51 C50 -176.5(4)
C49 C50 C51 C46 -0.2(8)
C54 C55 C56 C57 -4(27)
C52 C53 C54 C55 -177(5)
C56 C55 C54 C53 -97(8)
